data_1576988
loop_
_publ_author_name
'Hidalgo, Nereida'
'Southwell, Kendal W.'
'Donnelly, Ryan S.'
'Mercado, Brandon Q.'
'Krajewski, Sebastian M.'
'Wang, Xiaoping'
'Holland, Patrick L.'

_publ_section_title
;
 Alkali metal cation effects for rapid C-H activation by iron(0)
 complexes.
;
_journal_issue 20
_journal_name_full 'Chemical science'
_journal_page_first 10061
_journal_page_last 10066
_journal_paper_doi 10.1039/d6sc01470d
_journal_volume 17
_journal_year 2026
_chemical_formula_moiety 'C70 H94 Cs2 Fe2 N4'
_chemical_formula_sum 'C70 H94 Cs2 Fe2 N4'
_chemical_formula_weight 1369.01
_space_group_crystal_system monoclinic
_space_group_IT_number 14
_space_group_name_Hall '-P 2yn'
_space_group_name_H-M_alt 'P 1 21/n 1'
_atom_sites_solution_hydrogens mixed
_atom_sites_solution_primary SHELXT
_atom_sites_solution_secondary difmap
_audit_creation_method SHELXL-2014/7
_audit_update_record
;
2025-12-16 deposited with the CCDC.	2026-03-31 downloaded from the CCDC.
;
_cell_angle_alpha 90
_cell_angle_beta 98.0400(10)
_cell_angle_gamma 90
_cell_formula_units_Z 2
_cell_length_a 11.59130(10)
_cell_length_b 18.90890(10)
_cell_length_c 15.32260(10)
_cell_measurement_reflns_used 56932
_cell_measurement_temperature 105(2)
_cell_measurement_theta_max 77.7490
_cell_measurement_theta_min 3.7230
_cell_volume 3325.38(4)
_computing_cell_refinement 'CrysAlisPro 1.171.43.70a (Rigaku OD, 2023)'
_computing_data_collection 'CrysAlisPro system (CCD 43.90 64-bit (release 15-09-2023))'
_computing_data_reduction 'CrysAlisPro 1.171.43.70a (Rigaku OD, 2023)'
_computing_molecular_graphics 'Olex2 (Dolomanov et al., 2009)'
_computing_publication_material 'CIFTAB-2014/2 (Sheldrick, 2014)'
_computing_structure_refinement 'SHELXL-2014/7 (Sheldrick, 2014)'
_computing_structure_solution 'SHELXT-2014/5 (Sheldrick, 2014)'
_diffrn_ambient_temperature 105(2)
_diffrn_detector_area_resol_mean 10.0000
_diffrn_measured_fraction_theta_full 1.000
_diffrn_measured_fraction_theta_max 1.000
_diffrn_measurement_device_type 'XtaLAB Synergy, Dualflex, HyPix-Arc 100'
_diffrn_measurement_method '\w scans'
_diffrn_radiation_type CuK\a
_diffrn_radiation_wavelength 1.54184
_diffrn_reflns_av_R_equivalents 0.0456
_diffrn_reflns_av_unetI/netI 0.0151
_diffrn_reflns_Laue_measured_fraction_full 1.000
_diffrn_reflns_Laue_measured_fraction_max 1.000
_diffrn_reflns_limit_h_max 14
_diffrn_reflns_limit_h_min -14
_diffrn_reflns_limit_k_max 23
_diffrn_reflns_limit_k_min -23
_diffrn_reflns_limit_l_max 19
_diffrn_reflns_limit_l_min -19
_diffrn_reflns_number 100347
_diffrn_reflns_point_group_measured_fraction_full 1.000
_diffrn_reflns_point_group_measured_fraction_max 1.000
_diffrn_reflns_theta_full 67.684
_diffrn_reflns_theta_max 74.498
_diffrn_reflns_theta_min 3.735
_diffrn_source 'micro-focus sealed X-ray tube'
_exptl_absorpt_coefficient_mu 12.212
_exptl_absorpt_correction_T_max 1.00000
_exptl_absorpt_correction_T_min 0.41153
_exptl_absorpt_correction_type multi-scan
_exptl_absorpt_process_details
; 
CrysAlisPro 1.171.43.70a (Rigaku Oxford Diffraction, 2023) 
Empirical absorption correction using spherical harmonics, 
implemented in SCALE3 ABSPACK scaling algorithm. 
;
_exptl_crystal_colour red
_exptl_crystal_density_diffrn 1.367
_exptl_crystal_description plate
_exptl_crystal_F_000 1408
_exptl_crystal_size_max 0.200
_exptl_crystal_size_mid 0.200
_exptl_crystal_size_min 0.030
_refine_diff_density_max 0.670
_refine_diff_density_min -0.727
_refine_diff_density_rms 0.054
_refine_ls_extinction_method none
_refine_ls_goodness_of_fit_ref 1.056
_refine_ls_hydrogen_treatment mixed
_refine_ls_matrix_type full
_refine_ls_number_parameters 366
_refine_ls_number_reflns 6804
_refine_ls_number_restraints 0
_refine_ls_restrained_S_all 1.056
_refine_ls_R_factor_all 0.0260
_refine_ls_R_factor_gt 0.0252
_refine_ls_shift/su_max 0.002
_refine_ls_shift/su_mean 0.000
_refine_ls_structure_factor_coef Fsqd
_refine_ls_weighting_details 'w=1/[\s^2^(Fo^2^)+(0.0265P)^2^+3.0843P] where P=(Fo^2^+2Fc^2^)/3'
_refine_ls_weighting_scheme calc
_refine_ls_wR_factor_gt 0.0604
_refine_ls_wR_factor_ref 0.0610
_reflns_Friedel_coverage 0.000
_reflns_number_gt 6625
_reflns_number_total 6804
_reflns_threshold_expression 'I > 2\s(I)'
_cod_data_source_file d6sc01470d2.cif
_cod_data_source_block syn-24026
_cod_depositor_comments 'Adding full bibliography for 1576987--1576994.cif.'
_cod_original_sg_symbol_H-M 'P 21/n'
_cod_database_code 1576988
_shelx_shelxl_version_number 2014/7
_shelx_space_group_comment
; 
The symmetry employed for this shelxl refinement is uniquely defined 
by the following loop, which should always be used as a source of 
symmetry information in preference to the above space-group names. 
They are only intended as comments. 
;
_shelx_estimated_absorpt_t_min 0.194
_shelx_estimated_absorpt_t_max 0.711

loop_
_space_group_symop_operation_xyz
'x, y, z'
'-x+1/2, y+1/2, -z+1/2'
'-x, -y, -z'
'x-1/2, -y-1/2, z-1/2'

loop_
_atom_site_label
_atom_site_type_symbol
_atom_site_fract_x
_atom_site_fract_y
_atom_site_fract_z
_atom_site_U_iso_or_equiv
_atom_site_adp_type
_atom_site_occupancy
_atom_site_site_symmetry_order
_atom_site_calc_flag
_atom_site_refinement_flags_posn
_atom_site_refinement_flags_adp
_atom_site_refinement_flags_occupancy
_atom_site_disorder_assembly
_atom_site_disorder_group
Cs1 Cs 0.45719(2) 0.60154(2) 0.59697(2) 0.03068(5) Uani 1 1 d . . . . .
Fe1 Fe 0.53471(2) 0.60418(2) 0.36451(2) 0.01842(7) Uani 1 1 d . . . . .
H1 H 0.451(2) 0.5456(14) 0.4125(18) 0.040(7) Uiso 1 1 d . . . . .
N11 N 0.45704(13) 0.69924(8) 0.34139(10) 0.0190(3) Uani 1 1 d . . . . .
N21 N 0.54002(13) 0.58579(8) 0.23502(10) 0.0185(3) Uani 1 1 d . . . . .
C14 C 0.69577(17) 0.61780(10) 0.43931(13) 0.0229(4) Uani 1 1 d . . . . .
C64 C 0.73802(17) 0.57862(10) 0.51499(13) 0.0237(4) Uani 1 1 d . . . . .
H64 H 0.6882 0.5445 0.5357 0.028 Uiso 1 1 calc R U . . .
C54 C 0.84936(18) 0.58744(11) 0.56114(13) 0.0269(4) Uani 1 1 d . . . . .
H54 H 0.8743 0.5593 0.6116 0.032 Uiso 1 1 calc R U . . .
C44 C 0.92358(17) 0.63731(11) 0.53321(14) 0.0286(4) Uani 1 1 d . . . . .
H44 H 0.9997 0.6437 0.5643 0.034 Uiso 1 1 calc R U . . .
C34 C 0.88572(18) 0.67791(11) 0.45945(14) 0.0286(4) Uani 1 1 d . . . . .
H34 H 0.9356 0.7128 0.4404 0.034 Uiso 1 1 calc R U . . .
C24 C 0.77488(17) 0.66767(11) 0.41329(13) 0.0261(4) Uani 1 1 d . . . . .
H24 H 0.7515 0.6954 0.3622 0.031 Uiso 1 1 calc R U . . .
C11 C 0.3978(2) 0.80720(11) 0.25612(14) 0.0332(5) Uani 1 1 d . . . . .
H11A H 0.3560 0.8170 0.3061 0.050 Uiso 1 1 calc R U . . .
H11B H 0.3435 0.8102 0.2011 0.050 Uiso 1 1 calc R U . . .
H11C H 0.4603 0.8420 0.2550 0.050 Uiso 1 1 calc R U . . .
C21 C 0.44963(16) 0.73359(10) 0.26542(12) 0.0218(4) Uani 1 1 d . . . . .
C31 C 0.48593(18) 0.70463(10) 0.18897(13) 0.0244(4) Uani 1 1 d . . . . .
H31 H 0.4871 0.7368 0.1415 0.029 Uiso 1 1 calc R U . . .
C41 C 0.52056(16) 0.63540(10) 0.17262(12) 0.0209(4) Uani 1 1 d . . . . .
C51 C 0.5320(2) 0.61760(11) 0.07820(13) 0.0288(4) Uani 1 1 d . . . . .
H51A H 0.6034 0.5902 0.0764 0.043 Uiso 1 1 calc R U . . .
H51B H 0.5357 0.6614 0.0445 0.043 Uiso 1 1 calc R U . . .
H51C H 0.4645 0.5897 0.0525 0.043 Uiso 1 1 calc R U . . .
C12 C 0.40335(16) 0.72611(9) 0.41335(12) 0.0201(4) Uani 1 1 d . . . . .
C22 C 0.46494(17) 0.76956(10) 0.47862(13) 0.0230(4) Uani 1 1 d . . . . .
C32 C 0.41129(18) 0.78894(11) 0.55129(13) 0.0274(4) Uani 1 1 d . . . . .
H32 H 0.4524 0.8180 0.5957 0.033 Uiso 1 1 calc R U . . .
C42 C 0.29959(19) 0.76677(11) 0.56013(14) 0.0294(4) Uani 1 1 d . . . . .
H42 H 0.2651 0.7798 0.6105 0.035 Uiso 1 1 calc R U . . .
C52 C 0.23880(18) 0.72530(11) 0.49444(14) 0.0285(4) Uani 1 1 d . . . . .
H52 H 0.1616 0.7109 0.4998 0.034 Uiso 1 1 calc R U . . .
C62 C 0.28832(17) 0.70433(10) 0.42075(13) 0.0242(4) Uani 1 1 d . . . . .
C102 C 0.21670(18) 0.66130(12) 0.34881(15) 0.0310(4) Uani 1 1 d . . . . .
H102 H 0.2703 0.6437 0.3079 0.037 Uiso 1 1 calc R U . . .
C112 C 0.1245(2) 0.70834(14) 0.29574(17) 0.0417(5) Uani 1 1 d . . . . .
H11D H 0.0715 0.7269 0.3348 0.063 Uiso 1 1 calc R U . . .
H11E H 0.0801 0.6804 0.2486 0.063 Uiso 1 1 calc R U . . .
H11F H 0.1629 0.7478 0.2699 0.063 Uiso 1 1 calc R U . . .
C122 C 0.1599(2) 0.59740(12) 0.38588(19) 0.0387(5) Uani 1 1 d . . . . .
H12A H 0.2200 0.5680 0.4195 0.058 Uiso 1 1 calc R U . . .
H12B H 0.1184 0.5697 0.3373 0.058 Uiso 1 1 calc R U . . .
H12C H 0.1047 0.6134 0.4247 0.058 Uiso 1 1 calc R U . . .
C72 C 0.58472(18) 0.79912(11) 0.47022(14) 0.0287(4) Uani 1 1 d . . . . .
H72 H 0.6127 0.7765 0.4180 0.034 Uiso 1 1 calc R U . . .
C82 C 0.5768(2) 0.87902(13) 0.45422(19) 0.0434(6) Uani 1 1 d . . . . .
H82A H 0.5211 0.8886 0.4013 0.065 Uiso 1 1 calc R U . . .
H82B H 0.6536 0.8973 0.4460 0.065 Uiso 1 1 calc R U . . .
H82C H 0.5505 0.9023 0.5051 0.065 Uiso 1 1 calc R U . . .
C92 C 0.67379(19) 0.78381(14) 0.55159(15) 0.0384(5) Uani 1 1 d . . . . .
H92A H 0.6510 0.8086 0.6027 0.058 Uiso 1 1 calc R U . . .
H92B H 0.7509 0.8002 0.5411 0.058 Uiso 1 1 calc R U . . .
H92C H 0.6765 0.7328 0.5631 0.058 Uiso 1 1 calc R U . . .
C13 C 0.55901(16) 0.51396(9) 0.21074(11) 0.0196(3) Uani 1 1 d . . . . .
C23 C 0.67266(17) 0.48512(10) 0.22456(12) 0.0217(4) Uani 1 1 d . . . . .
C33 C 0.68749(19) 0.41366(11) 0.20566(13) 0.0267(4) Uani 1 1 d . . . . .
H33 H 0.7636 0.3940 0.2145 0.032 Uiso 1 1 calc R U . . .
C43 C 0.59432(19) 0.37106(11) 0.17455(14) 0.0279(4) Uani 1 1 d . . . . .
H43 H 0.6063 0.3225 0.1626 0.033 Uiso 1 1 calc R U . . .
C53 C 0.48245(19) 0.39950(10) 0.16067(13) 0.0260(4) Uani 1 1 d . . . . .
H53 H 0.4185 0.3700 0.1390 0.031 Uiso 1 1 calc R U . . .
C63 C 0.46271(16) 0.47070(10) 0.17801(12) 0.0214(4) Uani 1 1 d . . . . .
C73 C 0.77866(17) 0.52987(11) 0.25791(13) 0.0252(4) Uani 1 1 d . . . . .
H73 H 0.7499 0.5755 0.2800 0.030 Uiso 1 1 calc R U . . .
C83 C 0.8493(2) 0.54750(14) 0.18384(17) 0.0401(5) Uani 1 1 d . . . . .
H83A H 0.8785 0.5037 0.1607 0.060 Uiso 1 1 calc R U . . .
H83B H 0.9152 0.5778 0.2068 0.060 Uiso 1 1 calc R U . . .
H83C H 0.7996 0.5723 0.1365 0.060 Uiso 1 1 calc R U . . .
C93 C 0.85643(19) 0.49478(13) 0.33461(15) 0.0348(5) Uani 1 1 d . . . . .
H93A H 0.8093 0.4815 0.3803 0.052 Uiso 1 1 calc R U . . .
H93B H 0.9173 0.5280 0.3592 0.052 Uiso 1 1 calc R U . . .
H93C H 0.8925 0.4524 0.3134 0.052 Uiso 1 1 calc R U . . .
C103 C 0.33849(17) 0.49885(10) 0.16342(13) 0.0251(4) Uani 1 1 d . . . . .
H103 H 0.3421 0.5517 0.1660 0.030 Uiso 1 1 calc R U . . .
C113 C 0.2729(2) 0.47778(14) 0.07395(15) 0.0384(5) Uani 1 1 d . . . . .
H11G H 0.3150 0.4952 0.0271 0.058 Uiso 1 1 calc R U . . .
H11H H 0.1945 0.4984 0.0669 0.058 Uiso 1 1 calc R U . . .
H11I H 0.2669 0.4261 0.0704 0.058 Uiso 1 1 calc R U . . .
C123 C 0.27240(19) 0.47315(13) 0.23717(15) 0.0339(5) Uani 1 1 d . . . . .
H12D H 0.2728 0.4213 0.2386 0.051 Uiso 1 1 calc R U . . .
H12E H 0.1918 0.4902 0.2263 0.051 Uiso 1 1 calc R U . . .
H12F H 0.3103 0.4915 0.2938 0.051 Uiso 1 1 calc R U . . .

loop_
_atom_site_aniso_label
_atom_site_aniso_U_11
_atom_site_aniso_U_22
_atom_site_aniso_U_33
_atom_site_aniso_U_23
_atom_site_aniso_U_13
_atom_site_aniso_U_12
Cs1 0.04410(8) 0.02498(7) 0.02391(7) 0.00432(4) 0.00807(5) 0.00957(5)
Fe1 0.02253(14) 0.01624(14) 0.01606(14) 0.00068(10) 0.00116(10) 0.00416(10)
N11 0.0207(7) 0.0173(7) 0.0188(7) -0.0017(6) 0.0019(6) 0.0017(6)
N21 0.0222(7) 0.0158(7) 0.0173(7) -0.0008(6) 0.0016(6) 0.0022(6)
C14 0.0235(9) 0.0228(9) 0.0223(9) -0.0035(7) 0.0023(7) 0.0029(7)
C64 0.0235(9) 0.0235(9) 0.0238(9) -0.0002(7) 0.0027(7) 0.0010(7)
C54 0.0268(10) 0.0302(10) 0.0225(9) 0.0015(8) -0.0004(8) 0.0022(8)
C44 0.0228(9) 0.0327(11) 0.0295(10) -0.0043(8) 0.0004(8) -0.0001(8)
C34 0.0270(10) 0.0269(10) 0.0329(11) -0.0011(8) 0.0081(8) -0.0017(8)
C24 0.0284(10) 0.0249(10) 0.0248(9) 0.0018(8) 0.0032(8) 0.0043(8)
C11 0.0507(13) 0.0209(10) 0.0284(10) 0.0034(8) 0.0067(9) 0.0110(9)
C21 0.0251(9) 0.0163(8) 0.0231(9) 0.0012(7) 0.0004(7) 0.0017(7)
C31 0.0325(10) 0.0195(9) 0.0207(9) 0.0039(7) 0.0016(8) 0.0025(8)
C41 0.0242(9) 0.0205(9) 0.0177(8) 0.0000(7) 0.0020(7) -0.0007(7)
C51 0.0435(12) 0.0254(10) 0.0183(9) 0.0016(8) 0.0064(8) 0.0031(9)
C12 0.0235(9) 0.0156(8) 0.0209(9) 0.0004(7) 0.0019(7) 0.0050(7)
C22 0.0251(9) 0.0199(9) 0.0232(9) -0.0009(7) 0.0010(7) 0.0039(7)
C32 0.0295(10) 0.0261(10) 0.0260(10) -0.0069(8) 0.0016(8) 0.0044(8)
C42 0.0326(11) 0.0297(11) 0.0274(10) -0.0046(8) 0.0095(8) 0.0073(8)
C52 0.0250(10) 0.0274(10) 0.0343(11) -0.0033(8) 0.0082(8) 0.0032(8)
C62 0.0242(9) 0.0206(9) 0.0277(10) -0.0023(7) 0.0030(8) 0.0024(7)
C102 0.0234(10) 0.0318(11) 0.0381(11) -0.0113(9) 0.0049(8) -0.0022(8)
C112 0.0368(12) 0.0493(14) 0.0365(12) -0.0017(11) -0.0030(10) -0.0052(11)
C122 0.0299(11) 0.0292(11) 0.0571(15) -0.0088(10) 0.0065(10) -0.0028(9)
C72 0.0272(10) 0.0294(10) 0.0297(10) -0.0079(8) 0.0043(8) -0.0037(8)
C82 0.0456(14) 0.0307(12) 0.0545(15) -0.0059(11) 0.0090(12) -0.0126(10)
C92 0.0286(11) 0.0509(14) 0.0340(12) -0.0149(10) -0.0018(9) -0.0003(10)
C13 0.0268(9) 0.0169(8) 0.0154(8) -0.0014(6) 0.0044(7) 0.0011(7)
C23 0.0254(9) 0.0208(9) 0.0190(8) -0.0022(7) 0.0034(7) 0.0019(7)
C33 0.0305(10) 0.0230(9) 0.0265(10) -0.0035(8) 0.0038(8) 0.0067(8)
C43 0.0349(11) 0.0197(9) 0.0286(10) -0.0059(8) 0.0029(8) 0.0034(8)
C53 0.0312(10) 0.0213(9) 0.0250(10) -0.0040(7) 0.0020(8) -0.0023(8)
C63 0.0247(9) 0.0210(9) 0.0185(8) -0.0010(7) 0.0028(7) -0.0004(7)
C73 0.0227(9) 0.0244(9) 0.0283(10) -0.0054(8) 0.0025(8) 0.0028(8)
C83 0.0400(13) 0.0396(13) 0.0411(13) -0.0004(10) 0.0068(10) -0.0120(10)
C93 0.0288(11) 0.0378(12) 0.0353(11) -0.0024(10) -0.0040(9) 0.0022(9)
C103 0.0242(9) 0.0238(10) 0.0267(9) -0.0031(8) 0.0011(7) 0.0001(7)
C113 0.0322(11) 0.0467(14) 0.0331(12) -0.0098(10) -0.0063(9) 0.0072(10)
C123 0.0281(11) 0.0400(12) 0.0348(11) -0.0031(9) 0.0079(9) -0.0061(9)

loop_
_atom_type_symbol
_atom_type_description
_atom_type_scat_dispersion_real
_atom_type_scat_dispersion_imag
_atom_type_scat_source
C C 0.0181 0.0091 'International Tables Vol C Tables 4.2.6.8 and 6.1.1.4'
H H 0.0000 0.0000 'International Tables Vol C Tables 4.2.6.8 and 6.1.1.4'
Cs Cs -0.7457 7.9052 'International Tables Vol C Tables 4.2.6.8 and 6.1.1.4'
Fe Fe -1.1336 3.1974 'International Tables Vol C Tables 4.2.6.8 and 6.1.1.4'
N N 0.0311 0.0180 'International Tables Vol C Tables 4.2.6.8 and 6.1.1.4'

loop_
_geom_angle_atom_site_label_1
_geom_angle_atom_site_label_2
_geom_angle_atom_site_label_3
_geom_angle
_geom_angle_site_symmetry_1
_geom_angle_site_symmetry_3
_geom_angle_publ_flag
C42 Cs1 C32 22.00(5) . . ?
C42 Cs1 C52 22.03(5) . . ?
C32 Cs1 C52 38.37(5) . . ?
C42 Cs1 C12 45.28(4) . . ?
C32 Cs1 C12 38.68(4) . . ?
C52 Cs1 C12 38.71(4) . . ?
C42 Cs1 C62 38.92(4) . . ?
C32 Cs1 C62 44.97(4) . . ?
C52 Cs1 C62 22.01(4) . . ?
C12 Cs1 C62 22.30(4) . . ?
C42 Cs1 C22 38.95(5) . . ?
C32 Cs1 C22 22.07(4) . . ?
C52 Cs1 C22 44.98(5) . . ?
C12 Cs1 C22 22.19(4) . . ?
C62 Cs1 C22 39.02(4) . . ?
C42 Cs1 C33 85.26(5) . 3_666 ?
C32 Cs1 C33 99.41(5) . 3_666 ?
C52 Cs1 C33 92.04(5) . 3_666 ?
C12 Cs1 C33 129.52(4) . 3_666 ?
C62 Cs1 C33 112.98(4) . 3_666 ?
C22 Cs1 C33 121.42(4) . 3_666 ?
C42 Cs1 C43 83.17(5) . 3_666 ?
C32 Cs1 C43 90.41(5) . 3_666 ?
C52 Cs1 C43 97.17(5) . 3_666 ?
C12 Cs1 C43 127.61(4) . 3_666 ?
C62 Cs1 C43 119.13(4) . 3_666 ?
C22 Cs1 C43 111.60(4) . 3_666 ?
C33 Cs1 C43 21.64(5) 3_666 3_666 ?
C42 Cs1 C64 119.99(5) . . ?
C32 Cs1 C64 99.32(5) . . ?
C52 Cs1 C64 121.62(5) . . ?
C12 Cs1 C64 82.93(4) . . ?
C62 Cs1 C64 102.60(4) . . ?
C22 Cs1 C64 81.31(4) . . ?
C33 Cs1 C64 143.26(4) 3_666 . ?
C43 Cs1 C64 127.80(5) 3_666 . ?
C42 Cs1 C53 100.50(5) . 3_666 ?
C32 Cs1 C53 101.62(4) . 3_666 ?
C52 Cs1 C53 117.48(5) . 3_666 ?
C12 Cs1 C53 140.15(4) . 3_666 ?
C62 Cs1 C53 138.83(4) . 3_666 ?
C22 Cs1 C53 119.29(4) . 3_666 ?
C33 Cs1 C53 38.04(5) 3_666 3_666 ?
C43 Cs1 C53 21.84(5) 3_666 3_666 ?
C64 Cs1 C53 106.96(5) . 3_666 ?
C42 Cs1 C23 104.46(4) . 3_666 ?
C32 Cs1 C23 120.81(4) . 3_666 ?
C52 Cs1 C23 105.94(4) . 3_666 ?
C12 Cs1 C23 144.51(4) . 3_666 ?
C62 Cs1 C23 123.45(4) . 3_666 ?
C22 Cs1 C23 142.50(4) . 3_666 ?
C33 Cs1 C23 21.91(4) 3_666 3_666 ?
C43 Cs1 C23 38.46(4) 3_666 3_666 ?
C64 Cs1 C23 132.41(4) . 3_666 ?
C53 Cs1 C23 44.67(4) 3_666 3_666 ?
C42 Cs1 C13 123.60(4) . 3_666 ?
C32 Cs1 C13 135.02(4) . 3_666 ?
C52 Cs1 C13 127.93(4) . 3_666 ?
C12 Cs1 C13 166.60(4) . 3_666 ?
C62 Cs1 C13 145.10(4) . 3_666 ?
C22 Cs1 C13 156.16(4) . 3_666 ?
C33 Cs1 C13 38.37(4) 3_666 3_666 ?
C43 Cs1 C13 44.70(4) 3_666 3_666 ?
C64 Cs1 C13 110.44(4) . 3_666 ?
C53 Cs1 C13 38.36(4) 3_666 3_666 ?
C23 Cs1 C13 22.10(4) 3_666 3_666 ?
C42 Cs1 H1 102.2(5) . . ?
C32 Cs1 H1 100.3(5) . . ?
C52 Cs1 H1 84.1(5) . . ?
C12 Cs1 H1 61.6(5) . . ?
C62 Cs1 H1 63.5(5) . . ?
C22 Cs1 H1 80.7(5) . . ?
C33 Cs1 H1 142.5(5) 3_666 . ?
C43 Cs1 H1 163.7(5) 3_666 . ?
C64 Cs1 H1 62.8(5) . . ?
C53 Cs1 H1 157.2(5) 3_666 . ?
C23 Cs1 H1 125.6(5) 3_666 . ?
C13 Cs1 H1 123.0(5) 3_666 . ?
N11 Fe1 N21 93.15(6) . . ?
N11 Fe1 C14 109.42(7) . . ?
N21 Fe1 C14 114.61(7) . . ?
N11 Fe1 Cs1 91.03(4) . . ?
N21 Fe1 Cs1 164.14(5) . . ?
C14 Fe1 Cs1 78.17(5) . . ?
N11 Fe1 Cs1 155.13(5) . 3_666 ?
N21 Fe1 Cs1 88.50(4) . 3_666 ?
C14 Fe1 Cs1 92.25(6) . 3_666 ?
Cs1 Fe1 Cs1 81.367(6) . 3_666 ?
N11 Fe1 H1 112.8(9) . . ?
N21 Fe1 H1 114.1(9) . . ?
C14 Fe1 H1 111.5(9) . . ?
Cs1 Fe1 H1 50.4(9) . . ?
Cs1 Fe1 H1 45.2(9) 3_666 . ?
C21 N11 C12 121.35(15) . . ?
C21 N11 Fe1 124.25(13) . . ?
C12 N11 Fe1 114.32(11) . . ?
C41 N21 C13 119.76(15) . . ?
C41 N21 Fe1 123.76(12) . . ?
C13 N21 Fe1 116.37(11) . . ?
C64 C14 C24 114.85(18) . . ?
C64 C14 Fe1 125.15(15) . . ?
C24 C14 Fe1 119.94(14) . . ?
C54 C64 C14 123.18(19) . . ?
C54 C64 Cs1 127.93(13) . . ?
C14 C64 Cs1 89.82(12) . . ?
C54 C64 H64 118.4 . . ?
C14 C64 H64 118.4 . . ?
Cs1 C64 H64 50.0 . . ?
C44 C54 C64 119.79(19) . . ?
C44 C54 H54 120.1 . . ?
C64 C54 H54 120.1 . . ?
C54 C44 C34 119.34(19) . . ?
C54 C44 H44 120.3 . . ?
C34 C44 H44 120.3 . . ?
C44 C34 C24 120.16(19) . . ?
C44 C34 H34 119.9 . . ?
C24 C34 H34 119.9 . . ?
C34 C24 C14 122.67(19) . . ?
C34 C24 H24 118.7 . . ?
C14 C24 H24 118.7 . . ?
C21 C11 H11A 109.5 . . ?
C21 C11 H11B 109.5 . . ?
H11A C11 H11B 109.5 . . ?
C21 C11 H11C 109.5 . . ?
H11A C11 H11C 109.5 . . ?
H11B C11 H11C 109.5 . . ?
N11 C21 C31 123.33(17) . . ?
N11 C21 C11 120.61(17) . . ?
C31 C21 C11 116.05(17) . . ?
C41 C31 C21 129.59(18) . . ?
C41 C31 H31 115.2 . . ?
C21 C31 H31 115.2 . . ?
N21 C41 C31 123.49(17) . . ?
N21 C41 C51 120.05(17) . . ?
C31 C41 C51 116.44(17) . . ?
C41 C51 H51A 109.5 . . ?
C41 C51 H51B 109.5 . . ?
H51A C51 H51B 109.5 . . ?
C41 C51 H51C 109.5 . . ?
H51A C51 H51C 109.5 . . ?
H51B C51 H51C 109.5 . . ?
C22 C12 C62 120.16(17) . . ?
C22 C12 N11 121.44(17) . . ?
C62 C12 N11 118.29(16) . . ?
C22 C12 Cs1 79.30(11) . . ?
C62 C12 Cs1 79.17(11) . . ?
N11 C12 Cs1 108.53(10) . . ?
C32 C22 C12 118.72(18) . . ?
C32 C22 C72 119.00(18) . . ?
C12 C22 C72 122.20(17) . . ?
C32 C22 Cs1 77.81(12) . . ?
C12 C22 Cs1 78.51(11) . . ?
C72 C22 Cs1 116.54(12) . . ?
C42 C32 C22 121.64(19) . . ?
C42 C32 Cs1 78.46(12) . . ?
C22 C32 Cs1 80.12(11) . . ?
C42 C32 H32 119.2 . . ?
C22 C32 H32 119.2 . . ?
Cs1 C32 H32 112.4 . . ?
C32 C42 C52 119.12(19) . . ?
C32 C42 Cs1 79.54(12) . . ?
C52 C42 Cs1 79.60(12) . . ?
C32 C42 H42 120.4 . . ?
C52 C42 H42 120.4 . . ?
Cs1 C42 H42 110.9 . . ?
C42 C52 C62 121.56(19) . . ?
C42 C52 Cs1 78.36(12) . . ?
C62 C52 Cs1 80.00(12) . . ?
C42 C52 H52 119.2 . . ?
C62 C52 H52 119.2 . . ?
Cs1 C52 H52 112.6 . . ?
C52 C62 C12 118.78(18) . . ?
C52 C62 C102 119.65(18) . . ?
C12 C62 C102 121.52(18) . . ?
C52 C62 Cs1 78.00(12) . . ?
C12 C62 Cs1 78.53(11) . . ?
C102 C62 Cs1 115.58(13) . . ?
C62 C102 C122 112.02(19) . . ?
C62 C102 C112 110.09(18) . . ?
C122 C102 C112 110.62(18) . . ?
C62 C102 H102 108.0 . . ?
C122 C102 H102 108.0 . . ?
C112 C102 H102 108.0 . . ?
C102 C112 H11D 109.5 . . ?
C102 C112 H11E 109.5 . . ?
H11D C112 H11E 109.5 . . ?
C102 C112 H11F 109.5 . . ?
H11D C112 H11F 109.5 . . ?
H11E C112 H11F 109.5 . . ?
C102 C122 H12A 109.5 . . ?
C102 C122 H12B 109.5 . . ?
H12A C122 H12B 109.5 . . ?
C102 C122 H12C 109.5 . . ?
H12A C122 H12C 109.5 . . ?
H12B C122 H12C 109.5 . . ?
C22 C72 C92 112.44(18) . . ?
C22 C72 C82 109.96(18) . . ?
C92 C72 C82 109.61(19) . . ?
C22 C72 H72 108.2 . . ?
C92 C72 H72 108.2 . . ?
C82 C72 H72 108.2 . . ?
C72 C82 H82A 109.5 . . ?
C72 C82 H82B 109.5 . . ?
H82A C82 H82B 109.5 . . ?
C72 C82 H82C 109.5 . . ?
H82A C82 H82C 109.5 . . ?
H82B C82 H82C 109.5 . . ?
C72 C92 H92A 109.5 . . ?
C72 C92 H92B 109.5 . . ?
H92A C92 H92B 109.5 . . ?
C72 C92 H92C 109.5 . . ?
H92A C92 H92C 109.5 . . ?
H92B C92 H92C 109.5 . . ?
C23 C13 C63 120.09(17) . . ?
C23 C13 N21 120.02(16) . . ?
C63 C13 N21 119.77(16) . . ?
C23 C13 Cs1 78.63(11) . 3_666 ?
C63 C13 Cs1 79.38(10) . 3_666 ?
N21 C13 Cs1 109.05(10) . 3_666 ?
C33 C23 C13 118.74(18) . . ?
C33 C23 C73 119.39(17) . . ?
C13 C23 C73 121.86(16) . . ?
C33 C23 Cs1 78.39(12) . 3_666 ?
C13 C23 Cs1 79.28(11) . 3_666 ?
C73 C23 Cs1 113.13(11) . 3_666 ?
C43 C33 C23 121.58(19) . . ?
C43 C33 Cs1 79.21(12) . 3_666 ?
C23 C33 Cs1 79.71(11) . 3_666 ?
C43 C33 H33 119.2 . . ?
C23 C33 H33 119.2 . . ?
Cs1 C33 H33 112.0 3_666 . ?
C33 C43 C53 119.69(18) . . ?
C33 C43 Cs1 79.14(12) . 3_666 ?
C53 C43 Cs1 79.56(12) . 3_666 ?
C33 C43 H43 120.2 . . ?
C53 C43 H43 120.2 . . ?
Cs1 C43 H43 111.6 3_666 . ?
C43 C53 C63 121.12(19) . . ?
C43 C53 Cs1 78.60(12) . 3_666 ?
C63 C53 Cs1 80.00(11) . 3_666 ?
C43 C53 H53 119.4 . . ?
C63 C53 H53 119.4 . . ?
Cs1 C53 H53 112.2 3_666 . ?
C53 C63 C13 118.77(18) . . ?
C53 C63 C103 119.07(17) . . ?
C13 C63 C103 122.14(17) . . ?
C53 C63 Cs1 78.19(11) . 3_666 ?
C13 C63 Cs1 78.52(10) . 3_666 ?
C103 C63 Cs1 111.99(11) . 3_666 ?
C23 C73 C83 111.34(17) . . ?
C23 C73 C93 112.26(17) . . ?
C83 C73 C93 110.26(18) . . ?
C23 C73 H73 107.6 . . ?
C83 C73 H73 107.6 . . ?
C93 C73 H73 107.6 . . ?
C73 C83 H83A 109.5 . . ?
C73 C83 H83B 109.5 . . ?
H83A C83 H83B 109.5 . . ?
C73 C83 H83C 109.5 . . ?
H83A C83 H83C 109.5 . . ?
H83B C83 H83C 109.5 . . ?
C73 C93 H93A 109.5 . . ?
C73 C93 H93B 109.5 . . ?
H93A C93 H93B 109.5 . . ?
C73 C93 H93C 109.5 . . ?
H93A C93 H93C 109.5 . . ?
H93B C93 H93C 109.5 . . ?
C63 C103 C113 112.55(17) . . ?
C63 C103 C123 109.96(17) . . ?
C113 C103 C123 110.03(18) . . ?
C63 C103 H103 108.1 . . ?
C113 C103 H103 108.1 . . ?
C123 C103 H103 108.1 . . ?
C103 C113 H11G 109.5 . . ?
C103 C113 H11H 109.5 . . ?
H11G C113 H11H 109.5 . . ?
C103 C113 H11I 109.5 . . ?
H11G C113 H11I 109.5 . . ?
H11H C113 H11I 109.5 . . ?
C103 C123 H12D 109.5 . . ?
C103 C123 H12E 109.5 . . ?
H12D C123 H12E 109.5 . . ?
C103 C123 H12F 109.5 . . ?
H12D C123 H12F 109.5 . . ?
H12E C123 H12F 109.5 . . ?

loop_
_geom_bond_atom_site_label_1
_geom_bond_atom_site_label_2
_geom_bond_distance
_geom_bond_site_symmetry_2
_geom_bond_publ_flag
Cs1 C42 3.623(2) . ?
Cs1 C32 3.637(2) . ?
Cs1 C52 3.639(2) . ?
Cs1 C12 3.6556(18) . ?
Cs1 C62 3.664(2) . ?
Cs1 C22 3.6654(19) . ?
Cs1 C33 3.669(2) 3_666 ?
Cs1 C43 3.670(2) 3_666 ?
Cs1 C64 3.675(2) . ?
Cs1 C53 3.682(2) 3_666 ?
Cs1 C23 3.6852(19) 3_666 ?
Cs1 C13 3.6934(18) 3_666 ?
Cs1 H1 3.01(3) . ?
Fe1 N11 2.0192(15) . ?
Fe1 N21 2.0237(15) . ?
Fe1 C14 2.0656(19) . ?
Fe1 Cs1 3.9336(3) 3_666 ?
Fe1 H1 1.71(3) . ?
N11 C21 1.325(2) . ?
N11 C12 1.433(2) . ?
N21 C41 1.336(2) . ?
N21 C13 1.433(2) . ?
C14 C64 1.405(3) . ?
C14 C24 1.411(3) . ?
C64 C54 1.392(3) . ?
C64 H64 0.9500 . ?
C54 C44 1.384(3) . ?
C54 H54 0.9500 . ?
C44 C34 1.386(3) . ?
C44 H44 0.9500 . ?
C34 C24 1.391(3) . ?
C34 H34 0.9500 . ?
C24 H24 0.9500 . ?
C11 C21 1.515(3) . ?
C11 H11A 0.9800 . ?
C11 H11B 0.9800 . ?
C11 H11C 0.9800 . ?
C21 C31 1.410(3) . ?
C31 C41 1.402(3) . ?
C31 H31 0.9500 . ?
C41 C51 1.509(3) . ?
C51 H51A 0.9800 . ?
C51 H51B 0.9800 . ?
C51 H51C 0.9800 . ?
C12 C22 1.409(3) . ?
C12 C62 1.415(3) . ?
C22 C32 1.398(3) . ?
C22 C72 1.519(3) . ?
C32 C42 1.385(3) . ?
C32 H32 0.9500 . ?
C42 C52 1.388(3) . ?
C42 H42 0.9500 . ?
C52 C62 1.394(3) . ?
C52 H52 0.9500 . ?
C62 C102 1.520(3) . ?
C102 C122 1.523(3) . ?
C102 C112 1.534(3) . ?
C102 H102 1.0000 . ?
C112 H11D 0.9800 . ?
C112 H11E 0.9800 . ?
C112 H11F 0.9800 . ?
C122 H12A 0.9800 . ?
C122 H12B 0.9800 . ?
C122 H12C 0.9800 . ?
C72 C92 1.531(3) . ?
C72 C82 1.531(3) . ?
C72 H72 1.0000 . ?
C82 H82A 0.9800 . ?
C82 H82B 0.9800 . ?
C82 H82C 0.9800 . ?
C92 H92A 0.9800 . ?
C92 H92B 0.9800 . ?
C92 H92C 0.9800 . ?
C13 C23 1.414(3) . ?
C13 C63 1.418(3) . ?
C13 Cs1 3.6933(18) 3_666 ?
C23 C33 1.398(3) . ?
C23 C73 1.520(3) . ?
C23 Cs1 3.6852(19) 3_666 ?
C33 C43 1.378(3) . ?
C33 Cs1 3.669(2) 3_666 ?
C33 H33 0.9500 . ?
C43 C53 1.392(3) . ?
C43 Cs1 3.670(2) 3_666 ?
C43 H43 0.9500 . ?
C53 C63 1.397(3) . ?
C53 Cs1 3.682(2) 3_666 ?
C53 H53 0.9500 . ?
C63 C103 1.522(3) . ?
C63 Cs1 3.7041(18) 3_666 ?
C73 C83 1.526(3) . ?
C73 C93 1.529(3) . ?
C73 H73 1.0000 . ?
C83 H83A 0.9800 . ?
C83 H83B 0.9800 . ?
C83 H83C 0.9800 . ?
C93 H93A 0.9800 . ?
C93 H93B 0.9800 . ?
C93 H93C 0.9800 . ?
C103 C113 1.525(3) . ?
C103 C123 1.530(3) . ?
C103 H103 1.0000 . ?
C113 H11G 0.9800 . ?
C113 H11H 0.9800 . ?
C113 H11I 0.9800 . ?
C123 H12D 0.9800 . ?
C123 H12E 0.9800 . ?
C123 H12F 0.9800 . ?

loop_
_geom_torsion_atom_site_label_1
_geom_torsion_atom_site_label_2
_geom_torsion_atom_site_label_3
_geom_torsion_atom_site_label_4
_geom_torsion
_geom_torsion_site_symmetry_1
_geom_torsion_site_symmetry_2
_geom_torsion_site_symmetry_3
_geom_torsion_site_symmetry_4
_geom_torsion_publ_flag
C24 C14 C64 C54 -0.4(3) . . . . ?
Fe1 C14 C64 C54 176.99(15) . . . . ?
C24 C14 C64 Cs1 136.73(15) . . . . ?
Fe1 C14 C64 Cs1 -45.92(14) . . . . ?
C14 C64 C54 C44 0.7(3) . . . . ?
Cs1 C64 C54 C44 -119.64(19) . . . . ?
C64 C54 C44 C34 0.0(3) . . . . ?
C54 C44 C34 C24 -1.0(3) . . . . ?
C44 C34 C24 C14 1.4(3) . . . . ?
C64 C14 C24 C34 -0.7(3) . . . . ?
Fe1 C14 C24 C34 -178.18(15) . . . . ?
C12 N11 C21 C31 -170.44(18) . . . . ?
Fe1 N11 C21 C31 6.1(3) . . . . ?
C12 N11 C21 C11 8.2(3) . . . . ?
Fe1 N11 C21 C11 -175.35(15) . . . . ?
N11 C21 C31 C41 9.1(3) . . . . ?
C11 C21 C31 C41 -169.6(2) . . . . ?
C13 N21 C41 C31 171.18(18) . . . . ?
Fe1 N21 C41 C31 -4.8(3) . . . . ?
C13 N21 C41 C51 -6.9(3) . . . . ?
Fe1 N21 C41 C51 177.08(14) . . . . ?
C21 C31 C41 N21 -9.7(3) . . . . ?
C21 C31 C41 C51 168.4(2) . . . . ?
C21 N11 C12 C22 -92.4(2) . . . . ?
Fe1 N11 C12 C22 90.78(18) . . . . ?
C21 N11 C12 C62 91.6(2) . . . . ?
Fe1 N11 C12 C62 -85.26(18) . . . . ?
C21 N11 C12 Cs1 179.00(13) . . . . ?
Fe1 N11 C12 Cs1 2.19(13) . . . . ?
C62 C12 C22 C32 1.6(3) . . . . ?
N11 C12 C22 C32 -174.36(17) . . . . ?
Cs1 C12 C22 C32 -69.07(17) . . . . ?
C62 C12 C22 C72 -175.06(18) . . . . ?
N11 C12 C22 C72 9.0(3) . . . . ?
Cs1 C12 C22 C72 114.26(18) . . . . ?
C62 C12 C22 Cs1 70.68(16) . . . . ?
N11 C12 C22 Cs1 -105.29(16) . . . . ?
C12 C22 C32 C42 -0.3(3) . . . . ?
C72 C22 C32 C42 176.46(19) . . . . ?
Cs1 C22 C32 C42 -69.78(19) . . . . ?
C12 C22 C32 Cs1 69.46(16) . . . . ?
C72 C22 C32 Cs1 -113.76(17) . . . . ?
C22 C32 C42 C52 -1.1(3) . . . . ?
Cs1 C32 C42 C52 -71.77(18) . . . . ?
C22 C32 C42 Cs1 70.65(18) . . . . ?
C32 C42 C52 C62 1.3(3) . . . . ?
Cs1 C42 C52 C62 -70.45(19) . . . . ?
C32 C42 C52 Cs1 71.73(18) . . . . ?
C42 C52 C62 C12 0.0(3) . . . . ?
Cs1 C52 C62 C12 -69.59(16) . . . . ?
C42 C52 C62 C102 -177.6(2) . . . . ?
Cs1 C52 C62 C102 112.76(18) . . . . ?
C42 C52 C62 Cs1 69.59(19) . . . . ?
C22 C12 C62 C52 -1.5(3) . . . . ?
N11 C12 C62 C52 174.64(17) . . . . ?
Cs1 C12 C62 C52 69.29(17) . . . . ?
C22 C12 C62 C102 176.15(18) . . . . ?
N11 C12 C62 C102 -7.8(3) . . . . ?
Cs1 C12 C62 C102 -113.11(18) . . . . ?
C22 C12 C62 Cs1 -70.75(16) . . . . ?
N11 C12 C62 Cs1 105.34(15) . . . . ?
C52 C62 C102 C122 -50.7(3) . . . . ?
C12 C62 C102 C122 131.7(2) . . . . ?
Cs1 C62 C102 C122 39.7(2) . . . . ?
C52 C62 C102 C112 72.8(3) . . . . ?
C12 C62 C102 C112 -104.7(2) . . . . ?
Cs1 C62 C102 C112 163.25(14) . . . . ?
C32 C22 C72 C92 55.3(3) . . . . ?
C12 C22 C72 C92 -128.0(2) . . . . ?
Cs1 C22 C72 C92 -35.0(2) . . . . ?
C32 C22 C72 C82 -67.1(2) . . . . ?
C12 C22 C72 C82 109.6(2) . . . . ?
Cs1 C22 C72 C82 -157.48(15) . . . . ?
C41 N21 C13 C23 104.6(2) . . . . ?
Fe1 N21 C13 C23 -79.06(19) . . . . ?
C41 N21 C13 C63 -79.3(2) . . . . ?
Fe1 N21 C13 C63 97.02(17) . . . . ?
C41 N21 C13 Cs1 -167.73(13) . . . 3_666 ?
Fe1 N21 C13 Cs1 8.57(14) . . . 3_666 ?
C63 C13 C23 C33 -0.2(3) . . . . ?
N21 C13 C23 C33 175.84(17) . . . . ?
Cs1 C13 C23 C33 70.27(16) 3_666 . . . ?
C63 C13 C23 C73 178.84(17) . . . . ?
N21 C13 C23 C73 -5.1(3) . . . . ?
Cs1 C13 C23 C73 -110.67(17) 3_666 . . . ?
C63 C13 C23 Cs1 -70.49(16) . . . 3_666 ?
N21 C13 C23 Cs1 105.57(15) . . . 3_666 ?
C13 C23 C33 C43 -0.3(3) . . . . ?
C73 C23 C33 C43 -179.42(19) . . . . ?
Cs1 C23 C33 C43 70.43(19) 3_666 . . . ?
C13 C23 C33 Cs1 -70.77(16) . . . 3_666 ?
C73 C23 C33 Cs1 110.15(16) . . . 3_666 ?
C23 C33 C43 C53 0.5(3) . . . . ?
Cs1 C33 C43 C53 71.24(19) 3_666 . . . ?
C23 C33 C43 Cs1 -70.69(18) . . . 3_666 ?
C33 C43 C53 C63 -0.2(3) . . . . ?
Cs1 C43 C53 C63 70.82(18) 3_666 . . . ?
C33 C43 C53 Cs1 -71.00(19) . . . 3_666 ?
C43 C53 C63 C13 -0.4(3) . . . . ?
Cs1 C53 C63 C13 69.71(16) 3_666 . . . ?
C43 C53 C63 C103 -178.83(18) . . . . ?
Cs1 C53 C63 C103 -108.75(16) 3_666 . . . ?
C43 C53 C63 Cs1 -70.07(19) . . . 3_666 ?
C23 C13 C63 C53 0.6(3) . . . . ?
N21 C13 C63 C53 -175.51(17) . . . . ?
Cs1 C13 C63 C53 -69.53(16) 3_666 . . . ?
C23 C13 C63 C103 178.98(17) . . . . ?
N21 C13 C63 C103 2.9(3) . . . . ?
Cs1 C13 C63 C103 108.89(17) 3_666 . . . ?
C23 C13 C63 Cs1 70.09(16) . . . 3_666 ?
N21 C13 C63 Cs1 -105.98(15) . . . 3_666 ?
C33 C23 C73 C83 74.6(2) . . . . ?
C13 C23 C73 C83 -104.5(2) . . . . ?
Cs1 C23 C73 C83 163.96(14) 3_666 . . . ?
C33 C23 C73 C93 -49.6(2) . . . . ?
C13 C23 C73 C93 131.35(19) . . . . ?
Cs1 C23 C73 C93 39.79(19) 3_666 . . . ?
C53 C63 C103 C113 -48.5(3) . . . . ?
C13 C63 C103 C113 133.1(2) . . . . ?
Cs1 C63 C103 C113 -136.92(15) 3_666 . . . ?
C53 C63 C103 C123 74.5(2) . . . . ?
C13 C63 C103 C123 -103.9(2) . . . . ?
Cs1 C63 C103 C123 -13.87(18) 3_666 . . . ?
